data_7036011
loop_
_publ_author_name
'Filatre-Furcate, Agathe'
'Auban-Senzier, Pascale'
'Fourmigu\'e, Marc'
'Roisnel, Thierry'
'Dorcet, Vincent'
'Lorcy, Dominique'

_publ_section_title
;
 Gold dithiolene complexes: easy access to 2-alkylthio-thiazoledithiolate
 complexes.
;
_journal_issue 35
_journal_name_full 'Dalton transactions (Cambridge, England : 2003)'
_journal_page_first 15683
_journal_page_last 15689
_journal_paper_doi 10.1039/c5dt02534f
_journal_volume 44
_journal_year 2015
_chemical_compound_source 'synthesis as described'
_chemical_formula_moiety 'C24 H20 P, C8 H6 Au N2 S8'
_chemical_formula_sum 'C32 H26 Au N2 P S8'
_chemical_formula_weight 922.96
_chemical_name_systematic
;
 ?
;
_space_group_crystal_system monoclinic
_space_group_IT_number 14
_space_group_name_Hall '-P 2yn'
_space_group_name_H-M_alt 'P 1 21/n 1'
_symmetry_space_group_name_Hall '-P 2yn'
_symmetry_space_group_name_H-M 'P 1 21/n 1'
_atom_sites_solution_hydrogens geom
_audit_update_record
;
2015-07-03 deposited with the CCDC.
2015-07-30 downloaded from the CCDC.
;
_cell_angle_alpha 90
_cell_angle_beta 99.274(2)
_cell_angle_gamma 90
_cell_formula_units_Z 4
_cell_length_a 10.2973(7)
_cell_length_b 18.5146(14)
_cell_length_c 18.4627(13)
_cell_measurement_reflns_used 9532
_cell_measurement_temperature 294
_cell_measurement_theta_max 27.48
_cell_measurement_theta_min 2.29
_cell_measurement_wavelength 0.71073
_cell_volume 3473.9(4)
_computing_cell_refinement 'APEX2 (Bruker, 2014); SAINT (Bruker, 2014)'
_computing_data_collection 'SAINT (Bruker, 2014); XPREP (Sheldrick, 2014)'
_computing_data_reduction 'SAINT (Bruker, 2014); XPREP (Sheldrick, 2014)'
_computing_molecular_graphics 'Ortep-3 for Windows (Farrugia, 1997)'
_computing_publication_material 'CRYSCALc (T. Roisnel, local program, 2014)'
_computing_structure_refinement 'SHELXL-97 (Sheldrick, 2008)'
_computing_structure_solution 'SIR97 (Altomare et al., 1999)'
_diffrn_ambient_temperature 294
_diffrn_detector '(CMOS) PHOTON 100'
_diffrn_measured_fraction_theta_full 0.987
_diffrn_measured_fraction_theta_max 0.988
_diffrn_measurement_device_type 'D8 VENTURE Bruker AXS'
_diffrn_measurement_method 'rotation images'
_diffrn_radiation_monochromator 'multilayer monochromator'
_diffrn_radiation_probe x-ray
_diffrn_radiation_source 'Incoatec microfocus sealed tube'
_diffrn_radiation_type MoK\a
_diffrn_radiation_wavelength 0.71073
_diffrn_reflns_av_R_equivalents 0.0440
_diffrn_reflns_av_unetI/netI 0.0404
_diffrn_reflns_limit_h_max 13
_diffrn_reflns_limit_h_min -13
_diffrn_reflns_limit_k_max 21
_diffrn_reflns_limit_k_min -24
_diffrn_reflns_limit_l_max 23
_diffrn_reflns_limit_l_min -23
_diffrn_reflns_number 27480
_diffrn_reflns_theta_full 25.242
_diffrn_reflns_theta_max 27.511
_diffrn_reflns_theta_min 3.291
_exptl_absorpt_coefficient_mu 4.789
_exptl_absorpt_correction_T_max 0.563
_exptl_absorpt_correction_T_min 0.238
_exptl_absorpt_correction_type multi-scan
_exptl_absorpt_process_details
;
  [Sheldrick, G.M. (2002). SADABS Bruker AXS Inc., Madison, Wisconsin, USA]
;
_exptl_crystal_colour orange
_exptl_crystal_density_diffrn 1.765
_exptl_crystal_description prism
_exptl_crystal_F_000 1816
_exptl_crystal_size_max 0.390
_exptl_crystal_size_mid 0.150
_exptl_crystal_size_min 0.120
_refine_diff_density_max 1.295
_refine_diff_density_min -1.700
_refine_diff_density_rms 0.222
_refine_ls_extinction_method none
_refine_ls_goodness_of_fit_ref 1.232
_refine_ls_hydrogen_treatment constr
_refine_ls_matrix_type full
_refine_ls_number_parameters 399
_refine_ls_number_reflns 7885
_refine_ls_number_restraints 0
_refine_ls_restrained_S_all 1.232
_refine_ls_R_factor_all 0.0620
_refine_ls_R_factor_gt 0.0498
_refine_ls_shift/su_max 0.023
_refine_ls_shift/su_mean 0.000
_refine_ls_structure_factor_coef Fsqd
_refine_ls_weighting_details 'w=1/[\s^2^(Fo^2^)+(0.0511P)^2^+15.9942P] where P=(Fo^2^+2Fc^2^)/3'
_refine_ls_weighting_scheme calc
_refine_ls_wR_factor_gt 0.1267
_refine_ls_wR_factor_ref 0.1386
_reflns_number_gt 6820
_reflns_number_total 7885
_reflns_threshold_expression >2sigma(I)
_cod_data_source_file c5dt02534f2.cif
_cod_data_source_block AuMeStzdt2PPh4
_cod_depositor_comments
;
The following automatic conversions were performed:

'_space_group_crystal_system' value 'Monoclinic' changed to
'monoclinic' according to
/usr/data/users/saulius/crontab/automatic-downloads/rss-feeds/RSC/lib/dictionaries/cif_core.dic
dictionary named 'cif_core.dic' version 2.4.2 from 2011-04-26.

Automatic conversion script
Id: cif_fix_values 3271 2015-04-21 07:52:19Z andrius 

 Adding full bibliography for 7036011--7036013.cif.
;
_cod_database_code 7036011

loop_
_space_group_symop_operation_xyz
x,y,z
-x+1/2,y+1/2,-z+1/2
-x,-y,-z
x+1/2,-y+1/2,z+1/2

loop_
_atom_site_label
_atom_site_type_symbol
_atom_site_fract_x
_atom_site_fract_y
_atom_site_fract_z
_atom_site_U_iso_or_equiv
_atom_site_adp_type
_atom_site_occupancy
_atom_site_symmetry_multiplicity
_atom_site_calc_flag
_atom_site_refinement_flags
_atom_site_disorder_assembly
Au1 Au 0.01209(2) 0.20937(2) 0.70953(2) 0.03365(10) Uani 1 1 d . .
S1 S 0.22171(18) 0.20057(11) 0.67791(11) 0.0442(4) Uani 1 1 d . .
S2 S 0.07740(19) 0.30282(10) 0.79101(12) 0.0441(4) Uani 1 1 d . .
S3 S 0.4678(2) 0.28406(13) 0.74641(13) 0.0538(5) Uani 1 1 d . .
S4 S 0.5860(2) 0.39581(16) 0.85353(14) 0.0658(6) Uani 1 1 d . .
S5 S -0.0490(2) 0.11241(11) 0.63176(11) 0.0461(4) Uani 1 1 d . .
S6 S -0.19902(17) 0.22003(10) 0.73836(11) 0.0412(4) Uani 1 1 d . .
S7 S -0.4298(2) 0.11679(13) 0.69015(16) 0.0624(6) Uani 1 1 d . .
S8 S -0.5175(4) -0.02365(17) 0.6076(2) 0.0989(11) Uani 1 1 d . .
C1 C 0.3000(7) 0.2659(4) 0.7363(4) 0.0383(15) Uani 1 1 d . .
C2 C 0.2453(7) 0.3068(3) 0.7830(4) 0.0352(14) Uani 1 1 d . .
N3 N 0.3286(6) 0.3543(3) 0.8288(4) 0.0449(15) Uani 1 1 d . .
C4 C 0.4468(7) 0.3464(4) 0.8138(4) 0.0421(16) Uani 1 1 d . .
C5 C 0.5367(14) 0.4233(7) 0.9357(6) 0.095(4) Uani 1 1 d . .
H5A H 0.4772 0.4634 0.9262 0.142 Uiso 1 1 calc R U
H5B H 0.6125 0.4377 0.9700 0.142 Uiso 1 1 calc R U
H5C H 0.4933 0.3840 0.9558 0.142 Uiso 1 1 calc R U
C6 C -0.2715(7) 0.1473(4) 0.6877(4) 0.0385(15) Uani 1 1 d . .
C7 C -0.2132(7) 0.1034(4) 0.6442(4) 0.0356(14) Uani 1 1 d . .
N8 N -0.2982(7) 0.0452(3) 0.6057(4) 0.0422(14) Uani 1 1 d . .
C9 C -0.4025(10) 0.0485(5) 0.6307(6) 0.066(3) Uani 1 1 d . .
C10 C -0.6406(17) 0.0325(9) 0.5974(12) 0.154(9) Uani 1 1 d . .
H10A H -0.6345 0.0629 0.6400 0.231 Uiso 1 1 calc R U
H10B H -0.7217 0.0059 0.5917 0.231 Uiso 1 1 calc R U
H10C H -0.6384 0.0617 0.5547 0.231 Uiso 1 1 calc R U
P1 P 0.22967(18) 0.40097(10) 0.49451(10) 0.0362(4) Uani 1 1 d . .
C11 C 0.2467(7) 0.4686(4) 0.4272(4) 0.0364(14) Uani 1 1 d . .
C12 C 0.2936(8) 0.4505(4) 0.3629(4) 0.0464(18) Uani 1 1 d . .
H12 H 0.3254 0.4043 0.3568 0.056 Uiso 1 1 calc R U
C13 C 0.2927(9) 0.5020(5) 0.3079(4) 0.053(2) Uani 1 1 d . .
H13 H 0.3247 0.4901 0.2651 0.063 Uiso 1 1 calc R U
C14 C 0.2446(9) 0.5704(5) 0.3164(5) 0.057(2) Uani 1 1 d . .
H14 H 0.2418 0.6042 0.2789 0.068 Uiso 1 1 calc R U
C15 C 0.2013(9) 0.5883(5) 0.3797(5) 0.059(2) Uani 1 1 d . .
H15 H 0.1719 0.6350 0.3858 0.071 Uiso 1 1 calc R U
C16 C 0.2002(9) 0.5382(4) 0.4354(5) 0.051(2) Uani 1 1 d . .
H16 H 0.1686 0.5510 0.4781 0.062 Uiso 1 1 calc R U
C17 C 0.2481(8) 0.4446(4) 0.5823(4) 0.0429(16) Uani 1 1 d . .
C18 C 0.3537(9) 0.4915(6) 0.6032(5) 0.061(2) Uani 1 1 d . .
H18 H 0.4119 0.5017 0.5709 0.073 Uiso 1 1 calc R U
C19 C 0.3715(10) 0.5230(6) 0.6725(5) 0.069(3) Uani 1 1 d . .
H19 H 0.4414 0.5545 0.6861 0.083 Uiso 1 1 calc R U
C20 C 0.2885(12) 0.5083(6) 0.7202(5) 0.070(3) Uani 1 1 d . .
H20 H 0.3035 0.5285 0.7670 0.084 Uiso 1 1 calc R U
C21 C 0.1833(11) 0.4642(5) 0.7005(5) 0.062(2) Uani 1 1 d . .
H21 H 0.1250 0.4559 0.7331 0.074 Uiso 1 1 calc R U
C22 C 0.1618(9) 0.4312(4) 0.6318(4) 0.0484(18) Uani 1 1 d . .
H22 H 0.0905 0.4004 0.6190 0.058 Uiso 1 1 calc R U
C23 C 0.3488(7) 0.3295(4) 0.4974(4) 0.0407(16) Uani 1 1 d . .
C24 C 0.4621(9) 0.3278(5) 0.5484(5) 0.055(2) Uani 1 1 d . .
H24 H 0.4808 0.3656 0.5817 0.066 Uiso 1 1 calc R U
C25 C 0.5490(9) 0.2698(6) 0.5503(6) 0.067(3) Uani 1 1 d . .
H25 H 0.6251 0.2685 0.5851 0.081 Uiso 1 1 calc R U
C26 C 0.5214(10) 0.2149(5) 0.5008(6) 0.062(2) Uani 1 1 d . .
H26 H 0.5800 0.1766 0.5015 0.075 Uiso 1 1 calc R U
C27 C 0.4101(11) 0.2156(5) 0.4506(6) 0.065(2) Uani 1 1 d . .
H27 H 0.3932 0.1773 0.4178 0.078 Uiso 1 1 calc R U
C28 C 0.3206(9) 0.2719(5) 0.4470(5) 0.053(2) Uani 1 1 d . .
H28 H 0.2442 0.2718 0.4125 0.063 Uiso 1 1 calc R U
C29 C 0.0706(7) 0.3596(4) 0.4706(4) 0.0357(14) Uani 1 1 d . .
C30 C 0.0357(9) 0.3030(4) 0.5129(5) 0.0480(18) Uani 1 1 d . .
H30 H 0.0937 0.2874 0.5538 0.058 Uiso 1 1 calc R U
C31 C -0.0838(9) 0.2701(5) 0.4943(5) 0.054(2) Uani 1 1 d . .
H31 H -0.1069 0.2323 0.5229 0.064 Uiso 1 1 calc R U
C33 C -0.1352(8) 0.3471(5) 0.3905(5) 0.0508(19) Uani 1 1 d . .
H33 H -0.1927 0.3608 0.3486 0.061 Uiso 1 1 calc R U
C32 C -0.1706(9) 0.2923(5) 0.4334(5) 0.055(2) Uani 1 1 d . .
H32 H -0.2525 0.2703 0.4216 0.066 Uiso 1 1 calc R U
C34 C -0.0156(7) 0.3824(4) 0.4080(4) 0.0407(16) Uani 1 1 d . .
H34 H 0.0070 0.4200 0.3791 0.049 Uiso 1 1 calc R U

loop_
_atom_site_aniso_label
_atom_site_aniso_U_11
_atom_site_aniso_U_22
_atom_site_aniso_U_33
_atom_site_aniso_U_23
_atom_site_aniso_U_13
_atom_site_aniso_U_12
Au1 0.03346(15) 0.03175(14) 0.03443(15) 0.00461(10) 0.00146(10) 0.00043(10)
S1 0.0338(9) 0.0551(11) 0.0440(10) -0.0073(8) 0.0071(7) 0.0000(8)
S2 0.0367(9) 0.0398(9) 0.0575(11) -0.0132(8) 0.0123(8) -0.0047(7)
S3 0.0373(10) 0.0629(13) 0.0632(13) -0.0110(10) 0.0142(9) -0.0053(9)
S4 0.0468(12) 0.0840(17) 0.0670(14) -0.0139(13) 0.0106(10) -0.0258(12)
S5 0.0439(10) 0.0467(10) 0.0483(10) -0.0107(8) 0.0092(8) -0.0030(8)
S6 0.0304(8) 0.0395(9) 0.0530(10) -0.0089(8) 0.0052(7) -0.0022(7)
S7 0.0423(11) 0.0542(12) 0.0891(17) -0.0088(12) 0.0051(11) -0.0035(9)
S8 0.087(2) 0.0632(17) 0.139(3) -0.0099(18) -0.004(2) -0.0245(16)
C1 0.032(3) 0.042(4) 0.041(4) 0.005(3) 0.005(3) -0.001(3)
C2 0.036(3) 0.028(3) 0.040(4) 0.004(3) 0.002(3) -0.003(3)
N3 0.036(3) 0.040(3) 0.057(4) 0.009(3) 0.004(3) -0.004(3)
C4 0.035(4) 0.047(4) 0.044(4) 0.002(3) 0.006(3) -0.008(3)
C5 0.116(10) 0.104(9) 0.067(7) -0.020(7) 0.021(7) -0.057(8)
C6 0.030(3) 0.032(3) 0.050(4) 0.006(3) -0.004(3) -0.002(3)
C7 0.037(3) 0.034(3) 0.033(3) 0.000(3) -0.001(3) -0.003(3)
N8 0.053(4) 0.026(3) 0.053(4) 0.001(3) 0.025(3) 0.001(3)
C9 0.064(6) 0.058(5) 0.067(6) 0.005(4) -0.014(5) -0.028(5)
C10 0.138(14) 0.109(11) 0.25(2) 0.076(13) 0.143(15) 0.068(10)
P1 0.0375(9) 0.0394(9) 0.0316(8) -0.0024(7) 0.0054(7) 0.0019(7)
C11 0.033(3) 0.039(3) 0.038(3) -0.003(3) 0.007(3) -0.005(3)
C12 0.061(5) 0.042(4) 0.039(4) -0.005(3) 0.016(3) 0.001(4)
C13 0.069(6) 0.052(5) 0.039(4) 0.000(3) 0.017(4) -0.004(4)
C14 0.060(5) 0.059(5) 0.055(5) 0.010(4) 0.020(4) -0.005(4)
C15 0.066(6) 0.040(4) 0.077(6) 0.008(4) 0.029(5) -0.001(4)
C16 0.068(5) 0.045(4) 0.048(4) 0.004(3) 0.030(4) 0.008(4)
C17 0.042(4) 0.050(4) 0.033(3) -0.005(3) -0.002(3) 0.010(3)
C18 0.050(5) 0.080(6) 0.053(5) -0.023(5) 0.012(4) -0.010(4)
C19 0.051(5) 0.094(8) 0.060(6) -0.031(5) 0.003(4) -0.007(5)
C20 0.099(8) 0.062(6) 0.042(5) -0.010(4) -0.007(5) 0.023(6)
C21 0.098(8) 0.052(5) 0.039(4) 0.006(4) 0.022(5) 0.013(5)
C22 0.067(5) 0.043(4) 0.037(4) 0.001(3) 0.012(4) 0.002(4)
C23 0.038(4) 0.044(4) 0.041(4) 0.005(3) 0.011(3) 0.007(3)
C24 0.049(5) 0.057(5) 0.057(5) -0.003(4) -0.001(4) 0.005(4)
C25 0.046(5) 0.075(6) 0.077(7) 0.019(5) -0.005(5) 0.014(5)
C26 0.058(5) 0.060(5) 0.074(6) 0.011(5) 0.026(5) 0.023(4)
C27 0.070(6) 0.061(6) 0.066(6) -0.001(5) 0.018(5) 0.016(5)
C28 0.054(5) 0.054(5) 0.050(5) -0.005(4) 0.011(4) 0.012(4)
C29 0.040(4) 0.032(3) 0.035(3) 0.000(3) 0.007(3) 0.001(3)
C30 0.057(5) 0.042(4) 0.045(4) 0.008(3) 0.006(4) 0.000(3)
C31 0.066(6) 0.043(4) 0.055(5) -0.003(4) 0.018(4) -0.013(4)
C33 0.046(4) 0.052(5) 0.048(4) -0.012(4) -0.009(3) 0.004(4)
C32 0.047(4) 0.056(5) 0.064(5) -0.023(4) 0.015(4) -0.013(4)
C34 0.044(4) 0.038(4) 0.039(4) -0.002(3) 0.003(3) 0.000(3)

loop_
_atom_type_symbol
_atom_type_description
_atom_type_scat_dispersion_real
_atom_type_scat_dispersion_imag
_atom_type_scat_source
C C 0.0033 0.0016 'International Tables Vol C Tables 4.2.6.8 and 6.1.1.4'
H H 0.0000 0.0000 'International Tables Vol C Tables 4.2.6.8 and 6.1.1.4'
N N 0.0061 0.0033 'International Tables Vol C Tables 4.2.6.8 and 6.1.1.4'
P P 0.1023 0.0942 'International Tables Vol C Tables 4.2.6.8 and 6.1.1.4'
S S 0.1246 0.1234 'International Tables Vol C Tables 4.2.6.8 and 6.1.1.4'
Au Au -2.0133 8.8022 'International Tables Vol C Tables 4.2.6.8 and 6.1.1.4'

loop_
_geom_angle_atom_site_label_1
_geom_angle_atom_site_label_2
_geom_angle_atom_site_label_3
_geom_angle
S2 Au1 S5 177.55(7)
S2 Au1 S6 88.41(6)
S5 Au1 S6 92.12(7)
S2 Au1 S1 91.79(7)
S5 Au1 S1 87.74(7)
S6 Au1 S1 178.48(7)
C1 S1 Au1 98.8(3)
C2 S2 Au1 99.4(2)
C4 S3 C1 88.2(4)
C5 S4 C4 100.5(5)
C7 S5 Au1 99.4(2)
C6 S6 Au1 98.5(3)
C9 S7 C6 88.4(4)
C10 S8 C9 91.4(8)
C2 C1 S1 126.5(6)
C2 C1 S3 109.6(5)
S1 C1 S3 123.8(4)
C1 C2 N3 117.4(7)
C1 C2 S2 123.5(5)
N3 C2 S2 119.1(5)
C4 N3 C2 107.6(7)
N3 C4 S3 117.2(6)
N3 C4 S4 125.5(6)
S3 C4 S4 117.2(4)
S4 C5 H5A 109.5
S4 C5 H5B 109.5
H5A C5 H5B 109.5
S4 C5 H5C 109.5
H5A C5 H5C 109.5
H5B C5 H5C 109.5
C7 C6 S7 109.3(5)
C7 C6 S6 126.4(6)
S7 C6 S6 124.2(5)
C6 C7 N8 115.8(6)
C6 C7 S5 123.6(5)
N8 C7 S5 120.7(5)
C9 N8 C7 105.4(6)
N8 C9 S7 120.9(6)
N8 C9 S8 117.1(8)
S7 C9 S8 121.9(7)
S8 C10 H10A 109.5
S8 C10 H10B 109.5
H10A C10 H10B 109.5
S8 C10 H10C 109.5
H10A C10 H10C 109.5
H10B C10 H10C 109.5
C11 P1 C17 107.7(4)
C11 P1 C29 108.3(3)
C17 P1 C29 111.9(4)
C11 P1 C23 113.0(3)
C17 P1 C23 109.4(3)
C29 P1 C23 106.5(3)
C16 C11 C12 119.2(7)
C16 C11 P1 119.8(5)
C12 C11 P1 120.6(6)
C13 C12 C11 119.7(7)
C13 C12 H12 120.1
C11 C12 H12 120.1
C14 C13 C12 120.5(8)
C14 C13 H13 119.8
C12 C13 H13 119.8
C15 C14 C13 119.6(8)
C15 C14 H14 120.2
C13 C14 H14 120.2
C14 C15 C16 121.3(8)
C14 C15 H15 119.3
C16 C15 H15 119.3
C15 C16 C11 119.6(7)
C15 C16 H16 120.2
C11 C16 H16 120.2
C22 C17 C18 118.7(7)
C22 C17 P1 121.7(6)
C18 C17 P1 119.6(6)
C19 C18 C17 119.7(9)
C19 C18 H18 120.1
C17 C18 H18 120.1
C20 C19 C18 120.9(10)
C20 C19 H19 119.6
C18 C19 H19 119.6
C19 C20 C21 120.4(9)
C19 C20 H20 119.8
C21 C20 H20 119.8
C20 C21 C22 120.7(9)
C20 C21 H21 119.6
C22 C21 H21 119.6
C21 C22 C17 119.6(8)
C21 C22 H22 120.2
C17 C22 H22 120.2
C24 C23 C28 119.7(7)
C24 C23 P1 122.3(6)
C28 C23 P1 118.0(6)
C23 C24 C25 120.3(9)
C23 C24 H24 119.9
C25 C24 H24 119.9
C26 C25 C24 119.5(9)
C26 C25 H25 120.3
C24 C25 H25 120.3
C27 C26 C25 120.9(8)
C27 C26 H26 119.6
C25 C26 H26 119.6
C26 C27 C28 121.5(10)
C26 C27 H27 119.2
C28 C27 H27 119.2
C27 C28 C23 118.1(9)
C27 C28 H28 120.9
C23 C28 H28 120.9
C30 C29 C34 120.2(7)
C30 C29 P1 119.5(6)
C34 C29 P1 120.3(5)
C31 C30 C29 120.0(8)
C31 C30 H30 120.0
C29 C30 H30 120.0
C30 C31 C32 120.7(8)
C30 C31 H31 119.7
C32 C31 H31 119.7
C32 C33 C34 121.5(8)
C32 C33 H33 119.2
C34 C33 H33 119.2
C33 C32 C31 119.5(8)
C33 C32 H32 120.2
C31 C32 H32 120.2
C33 C34 C29 118.1(7)
C33 C34 H34 120.9
C29 C34 H34 120.9

loop_
_geom_bond_atom_site_label_1
_geom_bond_atom_site_label_2
_geom_bond_distance
Au1 S2 2.3200(18)
Au1 S5 2.3215(19)
Au1 S6 2.3283(18)
Au1 S1 2.3308(19)
S1 C1 1.731(8)
S2 C2 1.761(7)
S3 C4 1.736(8)
S3 C1 1.740(7)
S4 C5 1.751(12)
S4 C4 1.758(8)
S5 C7 1.751(7)
S6 C6 1.739(7)
S7 C9 1.727(11)
S7 C6 1.732(7)
S8 C10 1.627(13)
S8 C9 1.790(9)
C1 C2 1.338(10)
C2 N3 1.411(9)
N3 C4 1.299(10)
C5 H5A 0.9600
C5 H5B 0.9600
C5 H5C 0.9600
C6 C7 1.349(10)
C7 N8 1.494(9)
N8 C9 1.236(12)
C10 H10A 0.9600
C10 H10B 0.9600
C10 H10C 0.9600
P1 C11 1.792(7)
P1 C17 1.794(7)
P1 C29 1.797(7)
P1 C23 1.800(7)
C11 C16 1.391(10)
C11 C12 1.392(10)
C12 C13 1.391(11)
C12 H12 0.9300
C13 C14 1.379(13)
C13 H13 0.9300
C14 C15 1.357(13)
C14 H14 0.9300
C15 C16 1.387(11)
C15 H15 0.9300
C16 H16 0.9300
C17 C22 1.396(11)
C17 C18 1.397(12)
C18 C19 1.390(12)
C18 H18 0.9300
C19 C20 1.351(15)
C19 H19 0.9300
C20 C21 1.359(15)
C20 H20 0.9300
C21 C22 1.392(11)
C21 H21 0.9300
C22 H22 0.9300
C23 C24 1.376(11)
C23 C28 1.413(11)
C24 C25 1.395(13)
C24 H24 0.9300
C25 C26 1.367(15)
C25 H25 0.9300
C26 C27 1.352(15)
C26 H26 0.9300
C27 C28 1.386(12)
C27 H27 0.9300
C28 H28 0.9300
C29 C30 1.389(10)
C29 C34 1.403(10)
C30 C31 1.366(12)
C30 H30 0.9300
C31 C32 1.382(13)
C31 H31 0.9300
C33 C32 1.372(12)
C33 C34 1.385(11)
C33 H33 0.9300
C32 H32 0.9300
C34 H34 0.9300

loop_
_geom_torsion_atom_site_label_1
_geom_torsion_atom_site_label_2
_geom_torsion_atom_site_label_3
_geom_torsion_atom_site_label_4
_geom_torsion
Au1 S1 C1 C2 -0.7(7)
Au1 S1 C1 S3 175.2(4)
C4 S3 C1 C2 -0.1(6)
C4 S3 C1 S1 -176.6(5)
S1 C1 C2 N3 176.6(5)
S3 C1 C2 N3 0.2(8)
S1 C1 C2 S2 -2.2(10)
S3 C1 C2 S2 -178.6(4)
Au1 S2 C2 C1 3.6(6)
Au1 S2 C2 N3 -175.1(5)
C1 C2 N3 C4 -0.1(9)
S2 C2 N3 C4 178.7(5)
C2 N3 C4 S3 0.0(8)
C2 N3 C4 S4 177.5(6)
C1 S3 C4 N3 0.0(6)
C1 S3 C4 S4 -177.6(5)
C5 S4 C4 N3 23.2(9)
C5 S4 C4 S3 -159.4(6)
C9 S7 C6 C7 -1.0(6)
C9 S7 C6 S6 -177.5(5)
Au1 S6 C6 C7 -2.2(7)
Au1 S6 C6 S7 173.6(4)
S7 C6 C7 N8 4.4(8)
S6 C6 C7 N8 -179.2(5)
S7 C6 C7 S5 -175.9(4)
S6 C6 C7 S5 0.5(10)
Au1 S5 C7 C6 1.6(6)
Au1 S5 C7 N8 -178.7(5)
C6 C7 N8 C9 -6.5(9)
S5 C7 N8 C9 173.8(6)
C7 N8 C9 S7 5.8(10)
C7 N8 C9 S8 -169.9(6)
C6 S7 C9 N8 -3.3(8)
C6 S7 C9 S8 172.2(6)
C10 S8 C9 N8 -140.4(10)
C10 S8 C9 S7 44.0(9)
C17 P1 C11 C16 -34.7(7)
C29 P1 C11 C16 86.5(7)
C23 P1 C11 C16 -155.8(6)
C17 P1 C11 C12 151.9(6)
C29 P1 C11 C12 -86.9(7)
C23 P1 C11 C12 30.8(7)
C16 C11 C12 C13 -0.4(12)
P1 C11 C12 C13 173.1(6)
C11 C12 C13 C14 -0.6(13)
C12 C13 C14 C15 1.8(14)
C13 C14 C15 C16 -2.2(15)
C14 C15 C16 C11 1.3(15)
C12 C11 C16 C15 0.0(13)
P1 C11 C16 C15 -173.5(7)
C11 P1 C17 C22 134.0(6)
C29 P1 C17 C22 15.1(8)
C23 P1 C17 C22 -102.8(7)
C11 P1 C17 C18 -48.3(8)
C29 P1 C17 C18 -167.2(7)
C23 P1 C17 C18 75.0(8)
C22 C17 C18 C19 0.6(14)
P1 C17 C18 C19 -177.2(8)
C17 C18 C19 C20 0.6(16)
C18 C19 C20 C21 -2.2(17)
C19 C20 C21 C22 2.4(15)
C20 C21 C22 C17 -1.2(13)
C18 C17 C22 C21 -0.4(12)
P1 C17 C22 C21 177.4(6)
C11 P1 C23 C24 98.4(7)
C17 P1 C23 C24 -21.6(8)
C29 P1 C23 C24 -142.8(7)
C11 P1 C23 C28 -84.3(7)
C17 P1 C23 C28 155.6(6)
C29 P1 C23 C28 34.5(7)
C28 C23 C24 C25 0.2(13)
P1 C23 C24 C25 177.4(7)
C23 C24 C25 C26 0.6(15)
C24 C25 C26 C27 -1.0(16)
C25 C26 C27 C28 0.6(16)
C26 C27 C28 C23 0.2(15)
C24 C23 C28 C27 -0.6(13)
P1 C23 C28 C27 -177.9(7)
C11 P1 C29 C30 177.2(6)
C17 P1 C29 C30 -64.2(7)
C23 P1 C29 C30 55.3(7)
C11 P1 C29 C34 -0.1(7)
C17 P1 C29 C34 118.4(6)
C23 P1 C29 C34 -122.0(6)
C34 C29 C30 C31 -1.2(12)
P1 C29 C30 C31 -178.5(7)
C29 C30 C31 C32 0.3(13)
C34 C33 C32 C31 -2.1(13)
C30 C31 C32 C33 1.3(13)
C32 C33 C34 C29 1.2(12)
C30 C29 C34 C33 0.4(11)
P1 C29 C34 C33 177.7(6)
